data_7103569
loop_
_publ_author_name
'Pr\"asang, Carsten'
'Nguyen, H Loc'
'Horton, Peter N'
'Whitwood, Adrian C'
'Bruce, Duncan W'

_publ_section_title
;
 Trimeric liquid crystals assembled using both hydrogen and halogen
 bonding.
;
_journal_issue 46
_journal_name_full 'Chemical communications (Cambridge, England)'
_journal_page_first 6164
_journal_page_last 6166
_journal_paper_doi 10.1039/b811716k
_journal_year 2008
_chemical_formula_moiety 'C14 H13 N O, C6 H F4 I O'
_chemical_formula_sum 'C20 H14 F4 I N O2'
_chemical_formula_weight 503.22
_chemical_name_systematic
;
?
;
_space_group_IT_number 19
_symmetry_cell_setting orthorhombic
_symmetry_space_group_name_Hall 'P 2ac 2ab'
_symmetry_space_group_name_H-M 'P 21 21 21'
_atom_sites_solution_hydrogens geom
_atom_sites_solution_primary direct
_atom_sites_solution_secondary difmap
_audit_creation_method SHELXL-97
_cell_angle_alpha 90.00
_cell_angle_beta 90.00
_cell_angle_gamma 90.00
_cell_formula_units_Z 4
_cell_length_a 6.0363(5)
_cell_length_b 8.5988(6)
_cell_length_c 35.409(3)
_cell_measurement_reflns_used 6280
_cell_measurement_temperature 110(2)
_cell_measurement_theta_max 27.35
_cell_measurement_theta_min 2.44
_cell_volume 1837.9(3)
_computing_cell_refinement 'Bruker SMART'
_computing_data_collection 'Bruker SMART'
_computing_data_reduction 'Bruker SAINT'
_computing_molecular_graphics 'Bruker SHELXTL'
_computing_publication_material 'Bruker SHELXTL'
_computing_structure_refinement 'SHELXL-97 (Sheldrick, 1997)'
_computing_structure_solution 'SHELXS-97 (Sheldrick, 1997)'
_diffrn_ambient_temperature 110(2)
_diffrn_measured_fraction_theta_full 0.996
_diffrn_measured_fraction_theta_max 0.996
_diffrn_measurement_device_type 'CCD area detector'
_diffrn_measurement_method 'phi and omega scans'
_diffrn_radiation_monochromator graphite
_diffrn_radiation_source 'fine-focus sealed tube'
_diffrn_radiation_type MoK\a
_diffrn_radiation_wavelength 0.71073
_diffrn_reflns_av_R_equivalents 0.0358
_diffrn_reflns_av_sigmaI/netI 0.0370
_diffrn_reflns_limit_h_max 8
_diffrn_reflns_limit_h_min -8
_diffrn_reflns_limit_k_max 12
_diffrn_reflns_limit_k_min -11
_diffrn_reflns_limit_l_max 49
_diffrn_reflns_limit_l_min -49
_diffrn_reflns_number 20820
_diffrn_reflns_theta_full 30.01
_diffrn_reflns_theta_max 30.01
_diffrn_reflns_theta_min 2.30
_exptl_absorpt_coefficient_mu 1.798
_exptl_absorpt_correction_T_max 0.931
_exptl_absorpt_correction_T_min 0.766
_exptl_absorpt_correction_type multi-scan
_exptl_absorpt_process_details 'SADABS v2.03; (Sheldrick)'
_exptl_crystal_colour yellow
_exptl_crystal_density_diffrn 1.819
_exptl_crystal_density_method 'not measured'
_exptl_crystal_description plate
_exptl_crystal_F_000 984
_exptl_crystal_size_max 0.27
_exptl_crystal_size_mid 0.23
_exptl_crystal_size_min 0.04
_refine_diff_density_max 1.046
_refine_diff_density_min -1.103
_refine_diff_density_rms 0.100
_refine_ls_abs_structure_details 'Flack H D (1983), Acta Cryst. A39, 876-881'
_refine_ls_abs_structure_Flack -0.01(2)
_refine_ls_extinction_method none
_refine_ls_goodness_of_fit_ref 1.134
_refine_ls_hydrogen_treatment mixed
_refine_ls_matrix_type full
_refine_ls_number_parameters 277
_refine_ls_number_reflns 5331
_refine_ls_number_restraints 0
_refine_ls_restrained_S_all 1.134
_refine_ls_R_factor_all 0.0441
_refine_ls_R_factor_gt 0.0377
_refine_ls_shift/su_max 0.005
_refine_ls_shift/su_mean 0.000
_refine_ls_structure_factor_coef Fsqd
_refine_ls_weighting_details 'calc w=1/[\s^2^(Fo^2^)+(0.0453P)^2^+0.0300P] where P=(Fo^2^+2Fc^2^)/3'
_refine_ls_weighting_scheme calc
_refine_ls_wR_factor_gt 0.0841
_refine_ls_wR_factor_ref 0.0865
_reflns_number_gt 4841
_reflns_number_total 5331
_reflns_threshold_expression >2sigma(I)
_cod_data_source_file b811716k.txt
_cod_data_source_block dwb0814m
_cod_depositor_comments
;
The following automatic conversions were performed:
'_symmetry_cell_setting' value 'Orthorhombic' changed to 'orthorhombic'
according to '/home/saulius/struct/CIF-dictionaries/cif_core.dic'
dictionary named 'cif_core.dic' version 2.4.1 from 2010-06-29.

Automatic conversion script
Id: cif_fix_enum 1527 2010-12-29 10:47:43Z saulius 
;
_cod_original_sg_symbol_H-M P2(1)2(1)2(1)
_cod_database_code 7103569

loop_
_symmetry_equiv_pos_as_xyz
'x, y, z'
'-x+1/2, -y, z+1/2'
'-x, y+1/2, -z+1/2'
'x+1/2, -y+1/2, -z'

loop_
_atom_site_label
_atom_site_type_symbol
_atom_site_fract_x
_atom_site_fract_y
_atom_site_fract_z
_atom_site_U_iso_or_equiv
_atom_site_adp_type
_atom_site_occupancy
_atom_site_symmetry_multiplicity
_atom_site_calc_flag
_atom_site_refinement_flags
_atom_site_disorder_assembly
_atom_site_disorder_group
C1 C 0.5717(5) 0.6524(4) 0.86003(9) 0.0182(6) Uani 1 1 d . . .
C2 C 0.6409(5) 0.5453(3) 0.83311(9) 0.0169(6) Uani 1 1 d . . .
C3 C 0.8421(5) 0.4717(3) 0.83937(9) 0.0150(6) Uani 1 1 d . . .
C4 C 0.9687(5) 0.5047(4) 0.87064(8) 0.0183(5) Uani 1 1 d . . .
C5 C 0.9019(6) 0.6129(4) 0.89768(9) 0.0190(6) Uani 1 1 d . . .
C6 C 0.6982(6) 0.6836(3) 0.89158(9) 0.0179(6) Uani 1 1 d . . .
F1 F 0.9185(3) 0.3671(2) 0.81429(5) 0.0215(4) Uani 1 1 d . . .
F2 F 0.3775(4) 0.7259(2) 0.85628(6) 0.0258(4) Uani 1 1 d . . .
F3 F 1.1609(3) 0.4288(2) 0.87603(6) 0.0221(4) Uani 1 1 d . . .
F4 F 0.6243(4) 0.7878(2) 0.91737(6) 0.0252(5) Uani 1 1 d . . .
I1 I 0.45669(3) 0.49828(3) 0.784971(5) 0.02357(7) Uani 1 1 d . . .
O1 O 1.0319(5) 0.6381(3) 0.92767(7) 0.0248(5) Uani 1 1 d . . .
H1 H 1.011(9) 0.717(6) 0.9390(13) 0.045(15) Uiso 1 1 d . . .
C7 C 0.6050(7) 1.0806(4) 0.49600(11) 0.0272(8) Uani 1 1 d . . .
H7 H 0.7443 1.1320 0.4958 0.033 Uiso 1 1 calc R . .
C8 C 0.5579(8) 0.9783(5) 0.52549(10) 0.0365(10) Uani 1 1 d . A .
H8 H 0.6639 0.9610 0.5449 0.044 Uiso 1 1 calc R . .
C9 C 0.3553(8) 0.9017(4) 0.52640(10) 0.0333(9) Uani 1 1 d . . .
C10 C 0.2124(7) 0.9310(4) 0.49693(11) 0.0305(9) Uani 1 1 d . A .
H10 H 0.0730 0.8799 0.4959 0.037 Uiso 1 1 calc R . .
C11 C 0.2705(6) 1.0335(4) 0.46907(10) 0.0242(8) Uani 1 1 d . . .
H11 H 0.1673 1.0516 0.4493 0.029 Uiso 1 1 calc R A .
C12A C 0.2664(9) 0.7913(5) 0.55514(15) 0.0157(14) Uani 0.696(13) 1 d P A 1
H12A H 0.1220 0.7491 0.5523 0.019 Uiso 0.696(13) 1 calc PR A 1
C13A C 0.3908(9) 0.7514(6) 0.58511(15) 0.0154(15) Uani 0.696(13) 1 d P A 1
H13A H 0.5378 0.7905 0.5862 0.019 Uiso 0.696(13) 1 calc PR A 1
C12B C 0.408(2) 0.8138(16) 0.5646(4) 0.028(4) Uani 0.304(13) 1 d P A 2
H12B H 0.5429 0.8250 0.5780 0.033 Uiso 0.304(13) 1 calc PR A 2
C13B C 0.247(2) 0.7249(16) 0.5756(4) 0.026(4) Uani 0.304(13) 1 d P A 2
H13B H 0.1136 0.7060 0.5622 0.031 Uiso 0.304(13) 1 calc PR A 2
C14 C 0.3145(9) 0.6510(4) 0.61648(11) 0.0391(11) Uani 1 1 d . . .
C15 C 0.1131(9) 0.5767(5) 0.62099(10) 0.0383(11) Uani 1 1 d . A .
H15 H 0.0053 0.5847 0.6015 0.046 Uiso 1 1 calc R . .
C16 C 0.0626(6) 0.4888(4) 0.65380(9) 0.0244(6) Uani 1 1 d . . .
H16 H -0.0763 0.4382 0.6565 0.029 Uiso 1 1 calc R A .
C17 C 0.2223(6) 0.4795(4) 0.68159(9) 0.0194(7) Uani 1 1 d . A .
C18 C 0.4256(7) 0.5535(4) 0.67688(12) 0.0317(9) Uani 1 1 d . . .
H18 H 0.5352 0.5461 0.6961 0.038 Uiso 1 1 calc R A .
C19 C 0.4684(8) 0.6367(5) 0.64477(12) 0.0397(10) Uani 1 1 d . A .
H19 H 0.6084 0.6859 0.6420 0.048 Uiso 1 1 calc R . .
C20 C 0.0004(7) 0.3144(4) 0.72043(10) 0.0280(8) Uani 1 1 d . A .
H20A H -0.1271 0.3847 0.7192 0.042 Uiso 1 1 calc R . .
H20B H 0.0047 0.2642 0.7453 0.042 Uiso 1 1 calc R . .
H20C H -0.0129 0.2348 0.7007 0.042 Uiso 1 1 calc R . .
N1 N 0.4625(5) 1.1096(3) 0.46796(8) 0.0220(6) Uani 1 1 d . A .
O2 O 0.1996(4) 0.4010(3) 0.71477(7) 0.0247(5) Uani 1 1 d . . .

loop_
_atom_site_aniso_label
_atom_site_aniso_U_11
_atom_site_aniso_U_22
_atom_site_aniso_U_33
_atom_site_aniso_U_23
_atom_site_aniso_U_13
_atom_site_aniso_U_12
C1 0.0121(15) 0.0183(14) 0.0242(16) 0.0022(12) 0.0012(12) 0.0014(11)
C2 0.0136(14) 0.0176(14) 0.0196(15) 0.0023(10) 0.0008(12) -0.0037(11)
C3 0.0159(14) 0.0115(16) 0.0177(13) -0.0015(10) 0.0060(11) -0.0023(10)
C4 0.0148(12) 0.0173(12) 0.0230(13) 0.0009(16) 0.0002(10) -0.001(2)
C5 0.0173(16) 0.0181(14) 0.0215(16) 0.0002(12) -0.0002(12) -0.0011(12)
C6 0.0186(15) 0.0142(14) 0.0209(16) -0.0012(12) 0.0043(13) -0.0005(12)
F1 0.0174(10) 0.0258(9) 0.0214(9) -0.0060(8) 0.0032(8) 0.0050(8)
F2 0.0171(9) 0.0237(10) 0.0364(12) 0.0005(9) -0.0024(9) 0.0055(8)
F3 0.0144(9) 0.0225(9) 0.0294(11) -0.0009(8) -0.0032(8) 0.0079(8)
F4 0.0250(12) 0.0203(10) 0.0302(12) -0.0085(9) 0.0021(11) 0.0031(9)
I1 0.01780(10) 0.02955(11) 0.02335(10) 0.00100(13) -0.00416(7) 0.00072(14)
O1 0.0243(13) 0.0219(12) 0.0280(13) -0.0058(10) -0.0071(11) 0.0033(11)
C7 0.0216(18) 0.0269(17) 0.033(2) -0.0073(15) -0.0040(15) -0.0010(14)
C8 0.048(2) 0.037(2) 0.0246(17) -0.0060(16) -0.0140(15) 0.015(2)
C9 0.057(3) 0.0215(17) 0.0212(18) -0.0021(14) 0.0168(18) 0.0076(19)
C10 0.028(2) 0.0249(17) 0.038(2) -0.0059(16) 0.0110(18) -0.0060(16)
C11 0.0197(16) 0.024(2) 0.0286(18) -0.0012(13) -0.0037(13) 0.0053(13)
C12A 0.017(3) 0.014(2) 0.015(3) -0.0015(19) 0.0003(19) -0.0014(17)
C13A 0.017(3) 0.014(2) 0.015(3) -0.002(2) 0.000(2) -0.0053(18)
C12B 0.025(8) 0.037(7) 0.021(7) -0.002(6) 0.004(5) 0.003(5)
C13B 0.031(8) 0.026(7) 0.020(7) -0.016(6) -0.002(5) -0.003(5)
C14 0.075(3) 0.0197(17) 0.0229(19) 0.0035(15) 0.025(2) 0.0089(19)
C15 0.069(3) 0.034(2) 0.0121(16) -0.0072(15) -0.0090(19) 0.021(2)
C16 0.0285(16) 0.0213(15) 0.0234(14) -0.0028(15) -0.0024(12) 0.003(2)
C17 0.0245(15) 0.0119(16) 0.0218(14) 0.0018(12) 0.0027(12) 0.0007(13)
C18 0.029(2) 0.0243(16) 0.042(2) -0.0004(15) 0.0054(17) 0.0011(14)
C19 0.048(2) 0.0269(18) 0.044(2) 0.0040(18) 0.023(2) 0.0003(19)
C20 0.030(2) 0.0270(17) 0.0273(19) 0.0004(14) 0.0093(15) -0.0075(14)
N1 0.0232(14) 0.0227(13) 0.0201(13) 0.0008(11) 0.0039(12) -0.0006(13)
O2 0.0278(13) 0.0258(12) 0.0205(12) 0.0062(10) -0.0052(11) -0.0082(10)

loop_
_atom_type_symbol
_atom_type_description
_atom_type_scat_dispersion_real
_atom_type_scat_dispersion_imag
_atom_type_scat_source
C C 0.0033 0.0016 'International Tables Vol C Tables 4.2.6.8 and 6.1.1.4'
H H 0.0000 0.0000 'International Tables Vol C Tables 4.2.6.8 and 6.1.1.4'
N N 0.0061 0.0033 'International Tables Vol C Tables 4.2.6.8 and 6.1.1.4'
O O 0.0106 0.0060 'International Tables Vol C Tables 4.2.6.8 and 6.1.1.4'
F F 0.0171 0.0103 'International Tables Vol C Tables 4.2.6.8 and 6.1.1.4'
I I -0.4742 1.8119 'International Tables Vol C Tables 4.2.6.8 and 6.1.1.4'

loop_
_geom_angle_atom_site_label_1
_geom_angle_atom_site_label_2
_geom_angle_atom_site_label_3
_geom_angle
_geom_angle_site_symmetry_1
_geom_angle_site_symmetry_3
_geom_angle_publ_flag
F2 C1 C6 118.3(3) . . ?
F2 C1 C2 120.5(3) . . ?
C6 C1 C2 121.2(3) . . ?
C3 C2 C1 117.1(3) . . ?
C3 C2 I1 120.8(2) . . ?
C1 C2 I1 122.1(2) . . ?
F1 C3 C4 118.6(3) . . ?
F1 C3 C2 120.0(3) . . ?
C4 C3 C2 121.4(3) . . ?
F3 C4 C3 119.6(3) . . ?
F3 C4 C5 118.4(3) . . ?
C3 C4 C5 122.0(3) . . ?
O1 C5 C6 124.9(3) . . ?
O1 C5 C4 118.9(3) . . ?
C6 C5 C4 116.2(3) . . ?
F4 C6 C1 119.5(3) . . ?
F4 C6 C5 118.4(3) . . ?
C1 C6 C5 122.1(3) . . ?
C5 O1 H1 116(4) . . ?
N1 C7 C8 122.8(4) . . ?
N1 C7 H7 118.6 . . ?
C8 C7 H7 118.6 . . ?
C9 C8 C7 119.7(4) . . ?
C9 C8 H8 120.1 . . ?
C7 C8 H8 120.1 . . ?
C10 C9 C8 116.5(3) . . ?
C10 C9 C12A 114.1(4) . . ?
C8 C9 C12A 129.4(4) . . ?
C10 C9 C12B 149.4(7) . . ?
C8 C9 C12B 94.0(7) . . ?
C12A C9 C12B 35.3(5) . . ?
C11 C10 C9 120.3(4) . . ?
C11 C10 H10 119.9 . . ?
C9 C10 H10 119.9 . . ?
N1 C11 C10 124.1(3) . . ?
N1 C11 H11 118.0 . . ?
C10 C11 H11 118.0 . . ?
C13A C12A C9 120.0(5) . . ?
C13A C12A H12A 120.0 . . ?
C9 C12A H12A 120.0 . . ?
C12A C13A C14 124.6(5) . . ?
C12A C13A H13A 117.7 . . ?
C14 C13A H13A 117.7 . . ?
C13B C12B C9 113.0(13) . . ?
C13B C12B H12B 123.5 . . ?
C9 C12B H12B 123.5 . . ?
C12B C13B C14 108.2(12) . . ?
C12B C13B H13B 125.9 . . ?
C14 C13B H13B 125.9 . . ?
C19 C14 C15 118.0(3) . . ?
C19 C14 C13A 112.9(5) . . ?
C15 C14 C13A 129.0(5) . . ?
C19 C14 C13B 148.3(7) . . ?
C15 C14 C13B 93.7(6) . . ?
C13A C14 C13B 35.4(5) . . ?
C14 C15 C16 122.0(4) . . ?
C14 C15 H15 119.0 . . ?
C16 C15 H15 119.0 . . ?
C17 C16 C15 117.7(4) . . ?
C17 C16 H16 121.2 . . ?
C15 C16 H16 121.2 . . ?
O2 C17 C16 125.0(3) . . ?
O2 C17 C18 114.7(3) . . ?
C16 C17 C18 120.3(3) . . ?
C19 C18 C17 120.3(4) . . ?
C19 C18 H18 119.8 . . ?
C17 C18 H18 119.8 . . ?
C18 C19 C14 121.7(4) . . ?
C18 C19 H19 119.1 . . ?
C14 C19 H19 119.1 . . ?
O2 C20 H20A 109.5 . . ?
O2 C20 H20B 109.5 . . ?
H20A C20 H20B 109.5 . . ?
O2 C20 H20C 109.5 . . ?
H20A C20 H20C 109.5 . . ?
H20B C20 H20C 109.5 . . ?
C11 N1 C7 116.5(3) . . ?
C17 O2 C20 117.7(3) . . ?

loop_
_geom_bond_atom_site_label_1
_geom_bond_atom_site_label_2
_geom_bond_distance
_geom_bond_site_symmetry_2
_geom_bond_publ_flag
C1 F2 1.338(4) . ?
C1 C6 1.379(5) . ?
C1 C2 1.390(4) . ?
C2 C3 1.387(4) . ?
C2 I1 2.075(3) . ?
C3 F1 1.346(3) . ?
C3 C4 1.375(4) . ?
C4 F3 1.345(3) . ?
C4 C5 1.395(4) . ?
C5 O1 1.338(4) . ?
C5 C6 1.389(5) . ?
C6 F4 1.355(4) . ?
O1 H1 0.80(5) . ?
C7 N1 1.337(5) . ?
C7 C8 1.395(6) . ?
C7 H7 0.9500 . ?
C8 C9 1.389(7) . ?
C8 H8 0.9500 . ?
C9 C10 1.377(6) . ?
C9 C12A 1.491(6) . ?
C9 C12B 1.580(15) . ?
C10 C11 1.369(5) . ?
C10 H10 0.9500 . ?
C11 N1 1.331(5) . ?
C11 H11 0.9500 . ?
C12A C13A 1.344(8) . ?
C12A H12A 0.9500 . ?
C13A C14 1.481(6) . ?
C13A H13A 0.9500 . ?
C12B C13B 1.29(2) . ?
C12B H12B 0.9500 . ?
C13B C14 1.632(15) . ?
C13B H13B 0.9500 . ?
C14 C19 1.372(7) . ?
C14 C15 1.383(7) . ?
C15 C16 1.419(5) . ?
C15 H15 0.9500 . ?
C16 C17 1.380(4) . ?
C16 H16 0.9500 . ?
C17 O2 1.362(4) . ?
C17 C18 1.392(5) . ?
C18 C19 1.368(5) . ?
C18 H18 0.9500 . ?
C19 H19 0.9500 . ?
C20 O2 1.428(4) . ?
C20 H20A 0.9800 . ?
C20 H20B 0.9800 . ?
C20 H20C 0.9800 . ?

loop_
_geom_hbond_atom_site_label_D
_geom_hbond_atom_site_label_H
_geom_hbond_atom_site_label_A
_geom_hbond_distance_DH
_geom_hbond_distance_HA
_geom_hbond_distance_DA
_geom_hbond_angle_DHA
_geom_hbond_site_symmetry_A
O1 H1 N1 0.80(5) 1.82(5) 2.597(4) 165(6) 2_675

loop_
_geom_torsion_atom_site_label_1
_geom_torsion_atom_site_label_2
_geom_torsion_atom_site_label_3
_geom_torsion_atom_site_label_4
_geom_torsion
_geom_torsion_site_symmetry_1
_geom_torsion_site_symmetry_2
_geom_torsion_site_symmetry_3
_geom_torsion_site_symmetry_4
_geom_torsion_publ_flag
F2 C1 C2 C3 -178.8(3) . . . . ?
C6 C1 C2 C3 -0.1(5) . . . . ?
F2 C1 C2 I1 2.2(4) . . . . ?
C6 C1 C2 I1 -179.1(2) . . . . ?
C1 C2 C3 F1 -179.9(3) . . . . ?
I1 C2 C3 F1 -0.9(4) . . . . ?
C1 C2 C3 C4 -0.7(4) . . . . ?
I1 C2 C3 C4 178.3(2) . . . . ?
F1 C3 C4 F3 -2.0(4) . . . . ?
C2 C3 C4 F3 178.8(3) . . . . ?
F1 C3 C4 C5 179.3(3) . . . . ?
C2 C3 C4 C5 0.2(5) . . . . ?
F3 C4 C5 O1 0.6(5) . . . . ?
C3 C4 C5 O1 179.2(3) . . . . ?
F3 C4 C5 C6 -177.5(3) . . . . ?
C3 C4 C5 C6 1.1(5) . . . . ?
F2 C1 C6 F4 -0.7(5) . . . . ?
C2 C1 C6 F4 -179.4(3) . . . . ?
F2 C1 C6 C5 -179.8(3) . . . . ?
C2 C1 C6 C5 1.4(5) . . . . ?
O1 C5 C6 F4 1.0(5) . . . . ?
C4 C5 C6 F4 179.0(3) . . . . ?
O1 C5 C6 C1 -179.9(3) . . . . ?
C4 C5 C6 C1 -1.9(5) . . . . ?
N1 C7 C8 C9 0.0(6) . . . . ?
C7 C8 C9 C10 1.1(5) . . . . ?
C7 C8 C9 C12A -178.4(4) . . . . ?
C7 C8 C9 C12B -179.2(5) . . . . ?
C8 C9 C10 C11 -1.4(5) . . . . ?
C12A C9 C10 C11 178.2(3) . . . . ?
C12B C9 C10 C11 179.4(10) . . . . ?
C9 C10 C11 N1 0.5(6) . . . . ?
C10 C9 C12A C13A 179.2(4) . . . . ?
C8 C9 C12A C13A -1.3(7) . . . . ?
C12B C9 C12A C13A 0.2(8) . . . . ?
C9 C12A C13A C14 176.0(4) . . . . ?
C10 C9 C12B C13B -0.9(17) . . . . ?
C8 C9 C12B C13B 179.8(9) . . . . ?
C12A C9 C12B C13B 0.9(7) . . . . ?
C9 C12B C13B C14 -176.1(7) . . . . ?
C12A C13A C14 C19 -175.9(4) . . . . ?
C12A C13A C14 C15 2.1(7) . . . . ?
C12A C13A C14 C13B 4.0(8) . . . . ?
C12B C13B C14 C19 -2.4(16) . . . . ?
C12B C13B C14 C15 176.0(9) . . . . ?
C12B C13B C14 C13A -2.5(7) . . . . ?
C19 C14 C15 C16 0.6(6) . . . . ?
C13A C14 C15 C16 -177.3(4) . . . . ?
C13B C14 C15 C16 -178.5(5) . . . . ?
C14 C15 C16 C17 0.1(5) . . . . ?
C15 C16 C17 O2 179.6(3) . . . . ?
C15 C16 C17 C18 -0.6(5) . . . . ?
O2 C17 C18 C19 -179.7(3) . . . . ?
C16 C17 C18 C19 0.3(6) . . . . ?
C17 C18 C19 C14 0.3(6) . . . . ?
C15 C14 C19 C18 -0.8(6) . . . . ?
C13A C14 C19 C18 177.4(4) . . . . ?
C13B C14 C19 C18 177.4(9) . . . . ?
C10 C11 N1 C7 0.6(5) . . . . ?
C8 C7 N1 C11 -0.8(5) . . . . ?
C16 C17 O2 C20 3.7(5) . . . . ?
C18 C17 O2 C20 -176.2(3) . . . . ?
